data_7048451
loop_
_publ_author_name
'Li, Lei-Lei'
'Su, Hong-Dan'
'Liu, Shuang'
'Xu, Ya-Chao'
'Wang, Wen-Zhen'

_publ_section_title
;
 A new air- and moisture-stable pentagonal-bipyramidal Dy<sup>III</sup>
 single-ion magnet based on the HMPA ligand.
;
_journal_issue 6
_journal_name_full 'Dalton transactions (Cambridge, England : 2003)'
_journal_page_first 2213
_journal_page_last 2219
_journal_paper_doi 10.1039/c8dt03565b
_journal_volume 48
_journal_year 2019
_chemical_formula_moiety 'C12 H46 Dy N6 O7 P2, 3(Br), C6 H18 N3 O P, H2 O'
_chemical_formula_sum 'C18 H66 Br3 Dy N9 O9 P3'
_chemical_formula_weight 1047.93
_space_group_crystal_system monoclinic
_space_group_IT_number 14
_space_group_name_Hall '-P 2ybc'
_space_group_name_H-M_alt 'P 1 21/c 1'
_symmetry_space_group_name_Hall '-P 2ybc'
_symmetry_space_group_name_H-M 'P 1 21/c 1'
_atom_sites_solution_hydrogens mixed
_atom_sites_solution_primary direct
_audit_block_doi 10.5517/ccdc.csd.cc201mc2
_audit_creation_date 2018-06-11
_audit_creation_method
;
Olex2 1.2
(compiled 2018.05.29 svn.r3508 for OlexSys, GUI svn.r5506)
;
_audit_update_record
;
2018-06-11 deposited with the CCDC.
2019-01-08 downloaded from the CCDC.
;
_cell_angle_alpha 90
_cell_angle_beta 101.509(3)
_cell_angle_gamma 90
_cell_formula_units_Z 8
_cell_length_a 11.6240(17)
_cell_length_b 39.353(6)
_cell_length_c 19.919(3)
_cell_measurement_reflns_used 1282
_cell_measurement_temperature 298(2)
_cell_measurement_theta_max 18.18
_cell_measurement_theta_min 2.15
_cell_volume 8929(2)
_computing_cell_refinement 'SAINT v7.68A (Bruker, 2009)'
_computing_data_reduction 'SAINT v7.68A (Bruker, 2009)'
_computing_molecular_graphics 'Olex2 (Dolomanov et al., 2009)'
_computing_publication_material 'Olex2 (Dolomanov et al., 2009)'
_computing_structure_refinement 'ShelXL (Sheldrick, 2015)'
_computing_structure_solution 'ShelXS (Sheldrick, 2008)'
_diffrn_ambient_temperature 298
_diffrn_measured_fraction_theta_full 0.976
_diffrn_measured_fraction_theta_max 0.999
_diffrn_measurement_device_type 'Bruker APEX-II CCD'
_diffrn_measurement_method '\f and \w scans'
_diffrn_radiation_monochromator graphite
_diffrn_radiation_type MoK\a
_diffrn_radiation_wavelength 0.71073
_diffrn_reflns_av_R_equivalents 0.1608
_diffrn_reflns_av_unetI/netI 0.2131
_diffrn_reflns_Laue_measured_fraction_full 0.976
_diffrn_reflns_Laue_measured_fraction_max 0.999
_diffrn_reflns_limit_h_max 13
_diffrn_reflns_limit_h_min -13
_diffrn_reflns_limit_k_max 40
_diffrn_reflns_limit_k_min -46
_diffrn_reflns_limit_l_max 17
_diffrn_reflns_limit_l_min -23
_diffrn_reflns_number 44601
_diffrn_reflns_point_group_measured_fraction_full 0.976
_diffrn_reflns_point_group_measured_fraction_max 0.999
_diffrn_reflns_theta_full 25.242
_diffrn_reflns_theta_max 25.010
_diffrn_reflns_theta_min 1.165
_diffrn_standards_number 0
_exptl_absorpt_coefficient_mu 4.511
_exptl_absorpt_correction_T_max 0.7453
_exptl_absorpt_correction_T_min 0.5805
_exptl_absorpt_correction_type multi-scan
_exptl_absorpt_process_details
;
SADABS-2008/1 (Bruker,2008) was used for absorption correction.
wR2(int) was 0.0910 before and 0.0652 after correction.
The Ratio of minimum to maximum transmission is 0.7789.
The \l/2 correction factor is 0.0015.
;
_exptl_crystal_colour 'clear light colourless'
_exptl_crystal_colour_lustre clear
_exptl_crystal_colour_modifier light
_exptl_crystal_colour_primary colourless
_exptl_crystal_density_diffrn 1.559
_exptl_crystal_description prism
_exptl_crystal_F_000 4200
_exptl_crystal_size_max 0.6
_exptl_crystal_size_mid 0.2
_exptl_crystal_size_min 0.2
_refine_diff_density_max 1.420
_refine_diff_density_min -0.815
_refine_diff_density_rms 0.150
_refine_ls_extinction_method none
_refine_ls_goodness_of_fit_ref 0.925
_refine_ls_hydrogen_treatment mixed
_refine_ls_matrix_type full
_refine_ls_number_parameters 952
_refine_ls_number_reflns 15731
_refine_ls_number_restraints 486
_refine_ls_restrained_S_all 0.927
_refine_ls_R_factor_all 0.2067
_refine_ls_R_factor_gt 0.0707
_refine_ls_shift/su_max 0.001
_refine_ls_shift/su_mean 0.000
_refine_ls_structure_factor_coef Fsqd
_refine_ls_weighting_details
;
 w=1/[\s^2^(Fo^2^)+(0.0494P)^2^]
 where P=(Fo^2^+2Fc^2^)/3
;
_refine_ls_weighting_scheme calc
_refine_ls_wR_factor_gt 0.1286
_refine_ls_wR_factor_ref 0.1774
_reflns_Friedel_coverage 0.000
_reflns_number_gt 6133
_reflns_number_total 15731
_reflns_threshold_expression 'I > 2\s(I)'
_cod_data_source_file c8dt03565b2.cif
_cod_data_source_block 1
_cod_depositor_comments 'Adding full bibliography for 7048451.cif.'
_cod_database_code 7048451
_shelxl_version_number 2013-2
_shelx_space_group_comment
;
The symmetry employed for this shelxl refinement is uniquely defined
by the following loop, which should always be used as a source of
symmetry information in preference to the above space-group names.
They are only intended as comments.
;
_shelx_estimated_absorpt_t_max 0.466
_shelx_estimated_absorpt_t_min 0.173
_olex2_refinement_description
;
1. Fixed Uiso
 At 1.5 times of:
  All C(H,H,H) groups, All N(H) groups, All O(H) groups, All O(H,H) groups
2. Restrained distances
 N15-C1P = N15-C1O
 1.49 with sigma of 0.02
 C1P-C1O
 2.5 with sigma of 0.02
 C1O-C1P = C1Q-C0AA = C1AA-C4A = C4-C1M = C12-C1N
 2.5 with sigma of 0.02
 P1-N12A = P1-N12 = P1-N15A = P1-N15 = P1-N13A = P1-N13
 1.62 with sigma of 0.02
 N15-C1O = N15A-C0AA = N15A-C1Q = N15-C1P = N13A-C12A = N13-C12 = N13-C1N =
 N12A-C4A = N12A-C1AA = N12-C1M = N12-C4
 1.5 with sigma of 0.02
 N13A-C2AA
 1.4 with sigma of 0.02
 C2AA-C12A
 2.5 with sigma of 0.02
 C2AA-C1Q
 2.6 with sigma of 0.01
 N20A-C4AA = N20A-C3AA = N20-C1F = N20-C1D
 1.5 with sigma of 0.02
 P2-N20 = P2-N20A
 1.6 with sigma of 0.02
 H12A-Br1
 2.6 with sigma of 0.02
 H14A-Br4
 2.6 with sigma of 0.02
 O14-H14B
 0.9 with sigma of 0.02
 O19-H19B
 0.9 with sigma of 0.02
 H13A-Br3
 2.5 with sigma of 0.02
 H11A-Br2_$1
 2.5 with sigma of 0.02
 O11-H11B
 0.9 with sigma of 0.02
 H11B-H1E
 1.96 with sigma of 0.02
 H15B-Br4
 2.5 with sigma of 0.02
 H8D-H12E
 2.77 with sigma of 0.02
 H8E-Br3
 2.6 with sigma of 0.02
 H15A-H8E
 2.2 with sigma of 0.02
 P2-N20A \\sim P2-N20
 with sigma of 0.02
 N20A-C4AA \\sim N20A-C3AA \\sim N20-C1F \\sim N20-C1D
 with sigma of 0.02
 C4AA-C3AA \\sim C1F-C1D
 with sigma of 0.02
3. Uiso/Uaniso restraints and constraints
C6 \\sim N16 \\sim C1G \\sim N10 \\sim C15 \\sim C1B \\sim C1A \\sim N8 \\sim
C18 \\sim P4: within 2A with sigma of 0.01 and sigma for terminal atoms of 0.02
C1O \\sim C0AA: within 2A with sigma of 0.04 and sigma for terminal atoms of
0.08
N15 \\sim N15A: within 2A with sigma of 0.04 and sigma for terminal atoms of
0.08
C1P \\sim C1Q: within 2A with sigma of 0.04 and sigma for terminal atoms of 0.08
C1M \\sim C1AA: within 2A with sigma of 0.04 and sigma for terminal atoms of
0.08
N12 \\sim N12A: within 2A with sigma of 0.04 and sigma for terminal atoms of
0.08
C4 \\sim C4A: within 2A with sigma of 0.04 and sigma for terminal atoms of 0.08
C1N: within 2A with sigma of 0.04 and sigma for terminal atoms of 0.08
N13 \\sim N13A: within 2A with sigma of 0.04 and sigma for terminal atoms of
0.08
C12 \\sim C12A: within 2A with sigma of 0.04 and sigma for terminal atoms of
0.08
P1 \\sim N12 \\sim N15 \\sim N13 \\sim C4 \\sim C12 \\sim C1M \\sim C1N \\sim
C1O \\sim C1P \\sim C0AA \\sim N15A \\sim C1Q \\sim C1AA \\sim N12A \\sim C4A
\\sim N13A \\sim C12A \\sim C2AA: within 2A with sigma of 0.01 and sigma for
terminal atoms of 0.02
C11 \\sim C1E \\sim N18: within 2A with sigma of 0.04 and sigma for terminal
atoms of 0.08
Br2 \\sim P3 \\sim N5 \\sim N9 \\sim N11 \\sim C20 \\sim C2 \\sim C1 \\sim C1C
\\sim C1H \\sim C19: within 2A with sigma of 0.04 and sigma for terminal atoms
of 0.08
C1J \\sim N2: within 2A with sigma of 0.02 and sigma for terminal atoms of 0.04
C4AA \\sim C1F \\sim C1D \\sim C3AA \\sim N20 \\sim N20A \\sim P2: within 2A
with sigma of 0.04 and sigma for terminal atoms of 0.08
4. Others
 Sof(C0AA)=Sof(H0AA)=Sof(H0AB)=Sof(H0AC)=Sof(N15A)=Sof(C1Q)=Sof(H1QA)=
 Sof(H1QB)=Sof(H1QC)=Sof(C1AA)=Sof(H1AA)=Sof(H1AB)=Sof(H1AC)=Sof(N12A)=Sof(C4A)=
 Sof(H4AA)=Sof(H4AB)=Sof(H4AC)=Sof(N13A)=Sof(C12A)=Sof(H12F)=Sof(H12G)=
 Sof(H12H)=Sof(C2AA)=Sof(H2AA)=Sof(H2AB)=Sof(H2AC)=1-FVAR(1)
 Sof(N12)=Sof(N15)=Sof(N13)=Sof(C4)=Sof(H4A)=Sof(H4B)=Sof(H4C)=Sof(C12)=
 Sof(H12C)=Sof(H12D)=Sof(H12E)=Sof(C1M)=Sof(H1MA)=Sof(H1MB)=Sof(H1MC)=Sof(C1N)=
 Sof(H1NA)=Sof(H1NB)=Sof(H1NC)=Sof(C1O)=Sof(H1OA)=Sof(H1OB)=Sof(H1OC)=Sof(C1P)=
 Sof(H1PA)=Sof(H1PB)=Sof(H1PC)=FVAR(1)
 Sof(C3AA)=Sof(H3AA)=Sof(H3AB)=Sof(H3AC)=Sof(C4AA)=Sof(H4AD)=Sof(H4AE)=
 Sof(H4AF)=Sof(N20A)=1-FVAR(2)
 Sof(N20)=Sof(C1D)=Sof(H1DA)=Sof(H1DB)=Sof(H1DC)=Sof(C1F)=Sof(H1FA)=Sof(H1FB)=
 Sof(H1FC)=FVAR(2)
5.a Free rotating group:
 O4(H4D,H4E), O8(H8D,H8E)
5.b Rotating group:
 O11(H11A,H11B), O12(H12A,H12B), O13(H13A,H13B), O14(H14A), O15(H15A,H15B),
 O16(H16A,H16B), O17(H17A,H17B), O19(H19A), O20(H20A,H20B), O1(H1D,H1E)
5.c Idealised Me refined as rotating group:
 C6(H6A,H6B,H6C), C8(H8A,H8B,H8C), C14(H14C,H14D,H14E), C17(H17C,H17D,H17E),
 C18(H18A,H18B,H18C), C20(H20C,H20D,H20E), C9(H9A,H9B,H9C), C13(H13C,H13D,H13E),
  C2(H2A,H2B,H2C), C16(H16C,H16D,H16E), C3(H3A,H3B,H3C), C19(H19C,H19D,H19E),
 C4(H4A,H4B,H4C), C5(H5A,H5B,H5C), C7(H7A,H7B,H7C), C10(H10A,H10B,H10C),
 C11(H11C,H11D,H11E), C12(H12C,H12D,H12E), C1A(H1AD,H1AE,H1AF), C1B(H1BA,H1BB,
 H1BC), C1(H1A,H1B,H1C), C15(H15C,H15D,H15E), C1C(H1CA,H1CB,H1CC), C1D(H1DA,
 H1DB,H1DC), C1E(H1EA,H1EB,H1EC), C1F(H1FA,H1FB,H1FC), C1G(H1GA,H1GB,H1GC),
 C1H(H1HA,H1HB,H1HC), C1I(H1IA,H1IB,H1IC), C1J(H1JA,H1JB,H1JC), C1K(H1KA,H1KB,
 H1KC), C1L(H1LA,H1LB,H1LC), C1M(H1MA,H1MB,H1MC), C1N(H1NA,H1NB,H1NC), C1O(H1OA,
 H1OB,H1OC), C1P(H1PA,H1PB,H1PC), C0AA(H0AA,H0AB,H0AC), C1Q(H1QA,H1QB,H1QC),
 C1AA(H1AA,H1AB,H1AC), C4A(H4AA,H4AB,H4AC), C12A(H12F,H12G,H12H), C2AA(H2AA,
 H2AB,H2AC), C3AA(H3AA,H3AB,H3AC), C4AA(H4AD,H4AE,H4AF)
;
_olex2_submission_special_instructions 'No special instructions were received'

loop_
_space_group_symop_operation_xyz
'x, y, z'
'-x, y+1/2, -z+1/2'
'-x, -y, -z'
'x, -y-1/2, z-1/2'

loop_
_atom_site_label
_atom_site_type_symbol
_atom_site_fract_x
_atom_site_fract_y
_atom_site_fract_z
_atom_site_U_iso_or_equiv
_atom_site_adp_type
_atom_site_occupancy
_atom_site_site_symmetry_order
_atom_site_calc_flag
_atom_site_refinement_flags_posn
_atom_site_refinement_flags_adp
_atom_site_refinement_flags_occupancy
_atom_site_disorder_assembly
_atom_site_disorder_group
Dy1 Dy 0.50376(6) 0.21068(2) 0.77001(4) 0.0422(2) Uani 1 1 d . . . . .
Br1 Br 0.80496(14) 0.17830(4) 0.64791(10) 0.0753(6) Uani 1 1 d D . . . .
Br3 Br 0.19196(15) 0.16925(5) 0.87726(10) 0.0858(6) Uani 1 1 d D . . . .
Br4 Br 0.30453(15) 0.06914(4) 0.63574(10) 0.0792(6) Uani 1 1 d D . . . .
Dy2 Dy -0.00694(5) 0.02762(2) 0.74092(3) 0.0400(2) Uani 1 1 d . . . . .
Br2 Br 0.69293(14) 0.06044(4) 0.86187(10) 0.0735(5) Uani 1 1 d D U . . .
Br5 Br 0.77656(16) 0.43268(4) 0.79231(11) 0.0886(7) Uani 1 1 d . . . . .
Br6 Br 0.28932(17) 0.30649(5) 0.81494(13) 0.1080(8) Uani 1 1 d . . . . .
P1 P 0.3072(3) 0.21159(11) 0.6003(2) 0.0556(11) Uani 1 1 d D U . . .
P2 P 0.1906(3) 0.02288(12) 0.9103(2) 0.0587(12) Uani 1 1 d D U . . .
P3 P 0.6904(3) 0.19648(10) 0.9412(2) 0.0513(11) Uani 1 1 d . U . . .
P4 P -0.1890(4) 0.04542(11) 0.5720(2) 0.0585(12) Uani 1 1 d . U . . .
O5 O 0.1049(7) 0.0237(2) 0.8448(4) 0.058(3) Uani 1 1 d . . . . .
O6 O 0.3846(7) 0.2143(2) 0.6698(5) 0.058(3) Uani 1 1 d . . . . .
O7 O 0.6264(8) 0.2050(2) 0.8707(5) 0.058(3) Uani 1 1 d . . . . .
O9 O -0.1261(7) 0.0332(2) 0.6393(5) 0.053(3) Uani 1 1 d . . . . .
O11 O -0.1676(7) 0.0072(2) 0.7860(5) 0.060(3) Uani 1 1 d D . . . .
H11A H -0.1721 0.0177 0.8252 0.089 Uiso 1 1 d DGR . . . .
H11B H -0.1573 -0.0145 0.7990 0.089 Uiso 1 1 d DGR . . . .
O12 O 0.5912(7) 0.1641(2) 0.7262(5) 0.056(3) Uani 1 1 d . . . . .
H12A H 0.6740 0.1647 0.7365 0.084 Uiso 1 1 d DGR . . . .
H12B H 0.5777 0.1432 0.7465 0.084 Uiso 1 1 d GR . . . .
O13 O 0.4096(7) 0.1608(2) 0.8005(5) 0.059(3) Uani 1 1 d . . . . .
H13A H 0.3334 0.1643 0.7976 0.089 Uiso 1 1 d DGR . . . .
H13B H 0.4110 0.1444 0.7702 0.089 Uiso 1 1 d GR . . . .
O14 O 0.1541(9) 0.0111(3) 0.6924(6) 0.070(3) Uani 1 1 d D . . . .
H14A H 0.1555 0.0221 0.6522 0.105 Uiso 1 1 d DGR . . . .
O15 O 0.0939(7) 0.0766(2) 0.7185(5) 0.054(3) Uani 1 1 d . . . . .
H15A H 0.1040 0.0928 0.7531 0.081 Uiso 1 1 d DGR . . . .
H15B H 0.1706 0.0715 0.7196 0.081 Uiso 1 1 d DGR . . . .
O16 O -0.0957(7) 0.0747(2) 0.7844(5) 0.058(3) Uani 1 1 d . . . . .
H16A H -0.0859 0.0927 0.7613 0.088 Uiso 1 1 d GR . . . .
H16B H -0.1705 0.0719 0.7760 0.088 Uiso 1 1 d GR . . . .
O17 O 0.6624(7) 0.2303(2) 0.7252(5) 0.061(3) Uani 1 1 d . . . . .
H17A H 0.6693 0.2189 0.6881 0.092 Uiso 1 1 d GR . . . .
H17B H 0.6501 0.2513 0.7100 0.092 Uiso 1 1 d GR . . . .
O19 O 0.3473(8) 0.2284(2) 0.8221(6) 0.064(3) Uani 1 1 d D . . . .
H19A H 0.2989 0.2108 0.8294 0.097 Uiso 1 1 d GR . . . .
O20 O 0.5108(8) 0.2699(2) 0.7781(5) 0.068(3) Uani 1 1 d . . . . .
H20A H 0.4905 0.2768 0.8160 0.101 Uiso 1 1 d GR . . . .
H20B H 0.5838 0.2768 0.7833 0.101 Uiso 1 1 d GR . . . .
O1 O -0.0150(7) -0.0318(2) 0.7288(5) 0.064(3) Uani 1 1 d . . . . .
H1D H 0.0587 -0.0420 0.7356 0.097 Uiso 1 1 d GR . . . .
H1E H -0.0468 -0.0427 0.7623 0.097 Uiso 1 1 d DGR . . . .
P5 P 0.3145(4) 0.42579(11) 0.7413(2) 0.0627(13) Uani 1 1 d . . . . .
P6 P 0.8304(4) 0.31003(11) 0.7696(3) 0.0657(13) Uani 1 1 d . . . . .
O2 O 0.1923(7) 0.4401(2) 0.7206(5) 0.056(3) Uani 1 1 d . . . . .
N17 N 0.3367(11) 0.4130(3) 0.8209(7) 0.075(4) Uani 1 1 d . . . . .
N19 N 0.4235(10) 0.4520(3) 0.7379(7) 0.069(4) Uani 1 1 d . . . . .
N2 N 0.3296(12) 0.3959(3) 0.6861(8) 0.089(5) Uani 1 1 d . U . . .
O3 O 0.7095(8) 0.2959(2) 0.7487(6) 0.089(4) Uani 1 1 d . . . . .
N7 N 0.8489(11) 0.3353(3) 0.7081(7) 0.068(4) Uani 1 1 d . . . . .
N18 N 0.9433(11) 0.2829(3) 0.7770(8) 0.081(4) Uani 1 1 d . U . . .
N3 N 0.8440(13) 0.3280(3) 0.8455(8) 0.089(5) Uani 1 1 d . . . . .
N5 N 0.6251(12) 0.1692(3) 0.9839(6) 0.071(4) Uani 1 1 d . U . . .
N9 N 0.7035(12) 0.2300(3) 0.9889(7) 0.071(4) Uani 1 1 d . U . . .
N11 N 0.8165(12) 0.1809(4) 0.9365(8) 0.101(5) Uani 1 1 d . U . . .
N4 N 0.2437(12) -0.0153(4) 0.9253(7) 0.084(5) Uani 1 1 d . . . . .
N1 N 0.1273(11) 0.0357(4) 0.9708(7) 0.079(4) Uani 1 1 d . . . . .
N8 N -0.2397(11) 0.0133(3) 0.5260(7) 0.078(3) Uani 1 1 d . U . . .
N10 N -0.1103(14) 0.0660(4) 0.5290(8) 0.097(4) Uani 1 1 d . U . . .
C6 C -0.3393(15) 0.0735(5) 0.6406(10) 0.119(6) Uani 1 1 d . U . . .
H6A H -0.3266 0.0953 0.6623 0.179 Uiso 1 1 calc GR . . . .
H6B H -0.3036 0.0562 0.6719 0.179 Uiso 1 1 calc GR . . . .
H6C H -0.4221 0.0693 0.6274 0.179 Uiso 1 1 calc GR . . . .
N20 N 0.289(3) 0.0517(9) 0.915(2) 0.088(10) Uani 0.58(5) 1 d D U P A 1
N12 N 0.257(3) 0.2482(5) 0.5679(16) 0.071(4) Uani 0.435(10) 1 d D U P B 1
N15 N 0.378(2) 0.1968(7) 0.5439(14) 0.078(4) Uani 0.435(10) 1 d D U P B 1
N13 N 0.1743(16) 0.2067(8) 0.6123(15) 0.071(4) Uani 0.435(10) 1 d D U P B 1
N16 N -0.2881(13) 0.0731(4) 0.5812(8) 0.097(4) Uani 1 1 d . U . . .
C8 C 0.2354(14) 0.4000(4) 0.8488(8) 0.085(6) Uani 1 1 d . . . . .
H8A H 0.2410 0.3757 0.8532 0.127 Uiso 1 1 calc GR . . . .
H8B H 0.1634 0.4059 0.8182 0.127 Uiso 1 1 calc GR . . . .
H8C H 0.2365 0.4099 0.8929 0.127 Uiso 1 1 calc GR . . . .
C14 C 0.4671(14) 0.4608(5) 0.6753(10) 0.112(8) Uani 1 1 d . . . . .
H14C H 0.4365 0.4826 0.6588 0.169 Uiso 1 1 calc GR . . . .
H14D H 0.4417 0.4439 0.6408 0.169 Uiso 1 1 calc GR . . . .
H14E H 0.5513 0.4617 0.6857 0.169 Uiso 1 1 calc GR . . . .
C17 C 0.4624(13) 0.4772(4) 0.7915(10) 0.103(7) Uani 1 1 d . . . . .
H17C H 0.4522 0.4683 0.8348 0.155 Uiso 1 1 calc GR . . . .
H17D H 0.4169 0.4976 0.7812 0.155 Uiso 1 1 calc GR . . . .
H17E H 0.5439 0.4823 0.7937 0.155 Uiso 1 1 calc GR . . . .
C18 C -0.2556(15) -0.0193(4) 0.5551(9) 0.103(6) Uani 1 1 d . U . . .
H18A H -0.3277 -0.0194 0.5717 0.155 Uiso 1 1 calc GR . . . .
H18B H -0.1912 -0.0239 0.5923 0.155 Uiso 1 1 calc GR . . . .
H18C H -0.2588 -0.0366 0.5207 0.155 Uiso 1 1 calc GR . . . .
C20 C 0.5133(15) 0.1770(6) 1.0019(11) 0.154(10) Uani 1 1 d . U . . .
H20C H 0.4507 0.1702 0.9653 0.231 Uiso 1 1 calc GR . . . .
H20D H 0.5083 0.2010 1.0094 0.231 Uiso 1 1 calc GR . . . .
H20E H 0.5068 0.1650 1.0430 0.231 Uiso 1 1 calc GR . . . .
C9 C 0.7481(16) 0.3530(4) 0.6683(9) 0.099(7) Uani 1 1 d . . . . .
H9A H 0.7363 0.3740 0.6906 0.149 Uiso 1 1 calc GR . . . .
H9B H 0.6794 0.3390 0.6646 0.149 Uiso 1 1 calc GR . . . .
H9C H 0.7621 0.3577 0.6233 0.149 Uiso 1 1 calc GR . . . .
C13 C 0.9578(16) 0.3544(5) 0.7097(10) 0.136(9) Uani 1 1 d . . . . .
H13C H 1.0236 0.3392 0.7196 0.203 Uiso 1 1 calc GR . . . .
H13D H 0.9657 0.3716 0.7445 0.203 Uiso 1 1 calc GR . . . .
H13E H 0.9555 0.3649 0.6660 0.203 Uiso 1 1 calc GR . . . .
C2 C 0.8439(14) 0.1655(5) 0.8736(9) 0.107(7) Uani 1 1 d . U . . .
H2A H 0.8158 0.1801 0.8352 0.160 Uiso 1 1 calc GR . . . .
H2B H 0.8064 0.1437 0.8659 0.160 Uiso 1 1 calc GR . . . .
H2C H 0.9273 0.1627 0.8791 0.160 Uiso 1 1 calc GR . . . .
C16 C 0.0483(16) 0.0652(5) 0.9616(10) 0.128(8) Uani 1 1 d . . . . .
H16C H -0.0276 0.0584 0.9367 0.192 Uiso 1 1 calc GR . . . .
H16D H 0.0797 0.0825 0.9365 0.192 Uiso 1 1 calc GR . . . .
H16E H 0.0413 0.0739 1.0056 0.192 Uiso 1 1 calc GR . . . .
C3 C 0.1590(17) 0.0228(5) 1.0418(9) 0.129(8) Uani 1 1 d . . . . .
H3A H 0.2078 0.0391 1.0700 0.193 Uiso 1 1 calc GR . . . .
H3B H 0.2008 0.0017 1.0422 0.193 Uiso 1 1 calc GR . . . .
H3C H 0.0889 0.0191 1.0594 0.193 Uiso 1 1 calc GR . . . .
C19 C 0.7238(16) 0.2618(4) 0.9600(9) 0.103(6) Uani 1 1 d . U . . .
H19C H 0.6550 0.2757 0.9561 0.154 Uiso 1 1 calc GR . . . .
H19D H 0.7411 0.2583 0.9153 0.154 Uiso 1 1 calc GR . . . .
H19E H 0.7890 0.2729 0.9888 0.154 Uiso 1 1 calc GR . . . .
C4 C 0.255(3) 0.2784(9) 0.6131(16) 0.071(7) Uani 0.435(10) 1 d D U P B 1
H4A H 0.3241 0.2784 0.6487 0.106 Uiso 0.435(10) 1 calc GR . P B 1
H4B H 0.1865 0.2775 0.6331 0.106 Uiso 0.435(10) 1 calc GR . P B 1
H4C H 0.2532 0.2988 0.5864 0.106 Uiso 0.435(10) 1 calc GR . P B 1
C5 C 0.3619(13) -0.0236(5) 0.9620(10) 0.145(10) Uani 1 1 d . . . . .
H5A H 0.3582 -0.0327 1.0063 0.217 Uiso 1 1 calc GR . . . .
H5B H 0.4092 -0.0034 0.9675 0.217 Uiso 1 1 calc GR . . . .
H5C H 0.3961 -0.0401 0.9364 0.217 Uiso 1 1 calc GR . . . .
C7 C 0.1739(19) -0.0458(5) 0.9057(10) 0.130(8) Uani 1 1 d . . . . .
H7A H 0.1996 -0.0567 0.8681 0.195 Uiso 1 1 calc GR . . . .
H7B H 0.0926 -0.0397 0.8921 0.195 Uiso 1 1 calc GR . . . .
H7C H 0.1836 -0.0611 0.9440 0.195 Uiso 1 1 calc GR . . . .
C10 C 0.4489(15) 0.3987(5) 0.8568(9) 0.123(8) Uani 1 1 d . . . . .
H10A H 0.5121 0.4088 0.8393 0.185 Uiso 1 1 calc GR . . . .
H10B H 0.4488 0.3746 0.8498 0.185 Uiso 1 1 calc GR . . . .
H10C H 0.4591 0.4034 0.9050 0.185 Uiso 1 1 calc GR . . . .
C11 C 0.9831(14) 0.2698(5) 0.7183(12) 0.145(10) Uani 1 1 d . U . . .
H11C H 0.9425 0.2812 0.6778 0.218 Uiso 1 1 calc GR . . . .
H11D H 0.9673 0.2459 0.7142 0.218 Uiso 1 1 calc GR . . . .
H11E H 1.0660 0.2737 0.7236 0.218 Uiso 1 1 calc GR . . . .
C12 C 0.151(3) 0.1863(9) 0.6689(17) 0.079(7) Uani 0.435(10) 1 d D U P B 1
H12C H 0.2090 0.1687 0.6790 0.118 Uiso 0.435(10) 1 calc GR . P B 1
H12D H 0.0745 0.1764 0.6565 0.118 Uiso 0.435(10) 1 calc GR . P B 1
H12E H 0.1548 0.2005 0.7085 0.118 Uiso 0.435(10) 1 calc DGR . P B 1
C1A C -0.3159(18) 0.0181(5) 0.4588(10) 0.141(7) Uani 1 1 d . U . . .
H1AD H -0.2810 0.0343 0.4329 0.211 Uiso 1 1 calc GR . . . .
H1AE H -0.3911 0.0263 0.4646 0.211 Uiso 1 1 calc GR . . . .
H1AF H -0.3257 -0.0032 0.4348 0.211 Uiso 1 1 calc GR . . . .
C1B C -0.0363(19) 0.0487(5) 0.4858(11) 0.152(8) Uani 1 1 d . U . . .
H1BA H -0.0692 0.0268 0.4718 0.228 Uiso 1 1 calc GR . . . .
H1BB H 0.0420 0.0459 0.5118 0.228 Uiso 1 1 calc GR . . . .
H1BC H -0.0342 0.0623 0.4460 0.228 Uiso 1 1 calc GR . . . .
C1 C 0.734(2) 0.2296(5) 1.0611(10) 0.171(11) Uani 1 1 d . U . . .
H1A H 0.8182 0.2284 1.0751 0.257 Uiso 1 1 calc GR . . . .
H1B H 0.6995 0.2101 1.0783 0.257 Uiso 1 1 calc GR . . . .
H1C H 0.7063 0.2499 1.0791 0.257 Uiso 1 1 calc GR . . . .
C15 C -0.0535(18) 0.0975(5) 0.5451(11) 0.155(8) Uani 1 1 d . U . . .
H15C H -0.0584 0.1039 0.5910 0.232 Uiso 1 1 calc GR . . . .
H15D H -0.0910 0.1145 0.5137 0.232 Uiso 1 1 calc GR . . . .
H15E H 0.0274 0.0955 0.5417 0.232 Uiso 1 1 calc GR . . . .
O4 O 0.4967(9) 0.1042(2) 0.7558(6) 0.064(3) Uani 1 1 d . . . . .
H4D H 0.4503 0.0907 0.7302 0.096 Uiso 1 1 d G . . . .
H4E H 0.5458 0.0912 0.7810 0.096 Uiso 1 1 d G . . . .
O8 O -0.0037(9) 0.1345(2) 0.7565(5) 0.073(3) Uani 1 1 d . . . . .
H8D H -0.0052 0.1551 0.7437 0.110 Uiso 1 1 d DG . . . .
H8E H 0.0252 0.1352 0.7992 0.110 Uiso 1 1 d DG . . . .
C1C C 0.633(2) 0.1321(4) 0.9709(10) 0.149(9) Uani 1 1 d . U . . .
H1CA H 0.7096 0.1267 0.9629 0.223 Uiso 1 1 calc GR . . . .
H1CB H 0.5749 0.1259 0.9314 0.223 Uiso 1 1 calc GR . . . .
H1CC H 0.6191 0.1196 1.0100 0.223 Uiso 1 1 calc GR . . . .
C1D C 0.329(4) 0.0761(9) 0.972(2) 0.117(15) Uani 0.58(5) 1 d D U P A 1
H1DA H 0.2992 0.0692 1.0118 0.176 Uiso 0.58(5) 1 calc GR . P A 1
H1DB H 0.2998 0.0984 0.9584 0.176 Uiso 0.58(5) 1 calc GR . P A 1
H1DC H 0.4130 0.0765 0.9832 0.176 Uiso 0.58(5) 1 calc GR . P A 1
C1E C 0.9780(18) 0.2619(5) 0.8386(11) 0.145(9) Uani 1 1 d . U . . .
H1EA H 0.9516 0.2390 0.8286 0.217 Uiso 1 1 calc GR . . . .
H1EB H 0.9433 0.2708 0.8747 0.217 Uiso 1 1 calc GR . . . .
H1EC H 1.0620 0.2621 0.8526 0.217 Uiso 1 1 calc GR . . . .
C1F C 0.342(3) 0.0572(16) 0.854(2) 0.119(15) Uani 0.58(5) 1 d D U P A 1
H1FA H 0.2958 0.0460 0.8155 0.179 Uiso 0.58(5) 1 calc GR . P A 1
H1FB H 0.4204 0.0482 0.8632 0.179 Uiso 0.58(5) 1 calc GR . P A 1
H1FC H 0.3449 0.0811 0.8453 0.179 Uiso 0.58(5) 1 calc GR . P A 1
C1G C -0.3289(18) 0.0991(5) 0.5228(11) 0.163(8) Uani 1 1 d . U . . .
H1GA H -0.4032 0.0920 0.4961 0.244 Uiso 1 1 calc GR . . . .
H1GB H -0.2719 0.1001 0.4941 0.244 Uiso 1 1 calc GR . . . .
H1GC H -0.3369 0.1211 0.5422 0.244 Uiso 1 1 calc GR . . . .
C1H C 0.9096(18) 0.1745(7) 0.9971(12) 0.226(14) Uani 1 1 d . U . . .
H1HA H 0.8876 0.1557 1.0224 0.338 Uiso 1 1 calc GR . . . .
H1HB H 0.9203 0.1944 1.0257 0.338 Uiso 1 1 calc GR . . . .
H1HC H 0.9817 0.1694 0.9827 0.338 Uiso 1 1 calc GR . . . .
C1I C 0.2281(14) 0.3784(4) 0.6445(10) 0.111(7) Uani 1 1 d . . . . .
H1IA H 0.1589 0.3919 0.6426 0.167 Uiso 1 1 calc GR . . . .
H1IB H 0.2176 0.3567 0.6648 0.167 Uiso 1 1 calc GR . . . .
H1IC H 0.2416 0.3750 0.5990 0.167 Uiso 1 1 calc GR . . . .
C1J C 0.4418(15) 0.3762(5) 0.6933(12) 0.153(9) Uani 1 1 d . U . . .
H1JA H 0.4331 0.3546 0.7144 0.230 Uiso 1 1 calc GR . . . .
H1JB H 0.5043 0.3887 0.7213 0.230 Uiso 1 1 calc GR . . . .
H1JC H 0.4598 0.3726 0.6489 0.230 Uiso 1 1 calc GR . . . .
C1K C 0.7446(16) 0.3413(4) 0.8682(9) 0.101(7) Uani 1 1 d . . . . .
H1KA H 0.6745 0.3311 0.8426 0.151 Uiso 1 1 calc GR . . . .
H1KB H 0.7411 0.3655 0.8613 0.151 Uiso 1 1 calc GR . . . .
H1KC H 0.7511 0.3364 0.9160 0.151 Uiso 1 1 calc GR . . . .
C1L C 0.9566(19) 0.3445(5) 0.8751(10) 0.149(10) Uani 1 1 d . . . . .
H1LA H 0.9462 0.3687 0.8750 0.223 Uiso 1 1 calc GR . . . .
H1LB H 1.0138 0.3387 0.8482 0.223 Uiso 1 1 calc GR . . . .
H1LC H 0.9831 0.3367 0.9213 0.223 Uiso 1 1 calc GR . . . .
C1M C 0.212(3) 0.2568(9) 0.4933(15) 0.089(7) Uani 0.435(10) 1 d D U P B 1
H1MA H 0.1278 0.2591 0.4848 0.133 Uiso 0.435(10) 1 calc GR . P B 1
H1MB H 0.2328 0.2390 0.4651 0.133 Uiso 0.435(10) 1 calc GR . P B 1
H1MC H 0.2460 0.2778 0.4826 0.133 Uiso 0.435(10) 1 calc GR . P B 1
C1N C 0.069(3) 0.2248(9) 0.5717(18) 0.101(8) Uani 0.435(10) 1 d D U P B 1
H1NA H 0.0253 0.2093 0.5390 0.151 Uiso 0.435(10) 1 calc GR . P B 1
H1NB H 0.0951 0.2437 0.5480 0.151 Uiso 0.435(10) 1 calc GR . P B 1
H1NC H 0.0208 0.2328 0.6020 0.151 Uiso 0.435(10) 1 calc GR . P B 1
C1O C 0.475(3) 0.2089(9) 0.511(2) 0.097(8) Uani 0.435(10) 1 d D U P B 1
H1OA H 0.5262 0.2234 0.5428 0.145 Uiso 0.435(10) 1 calc GR . P B 1
H1OB H 0.4427 0.2215 0.4707 0.145 Uiso 0.435(10) 1 calc GR . P B 1
H1OC H 0.5185 0.1898 0.4998 0.145 Uiso 0.435(10) 1 calc GR . P B 1
C1P C 0.380(3) 0.1588(7) 0.554(2) 0.099(7) Uani 0.435(10) 1 d D U P B 1
H1PA H 0.3027 0.1498 0.5371 0.148 Uiso 0.435(10) 1 calc GR . P B 1
H1PB H 0.4022 0.1538 0.6024 0.148 Uiso 0.435(10) 1 calc GR . P B 1
H1PC H 0.4348 0.1486 0.5304 0.148 Uiso 0.435(10) 1 calc GR . P B 1
C0AA C 0.4667(17) 0.1800(8) 0.5457(15) 0.085(6) Uani 0.565(10) 1 d D U P B 2
H0AA H 0.5001 0.1610 0.5729 0.128 Uiso 0.565(10) 1 calc GR . P B 2
H0AB H 0.5079 0.2004 0.5627 0.128 Uiso 0.565(10) 1 calc GR . P B 2
H0AC H 0.4734 0.1765 0.4989 0.128 Uiso 0.565(10) 1 calc GR . P B 2
N15A N 0.3408(18) 0.1834(5) 0.5495(12) 0.079(4) Uani 0.565(10) 1 d D U P B 2
C1Q C 0.2575(18) 0.1579(6) 0.5124(15) 0.098(8) Uani 0.565(10) 1 d D U P B 2
H1QA H 0.2280 0.1656 0.4665 0.147 Uiso 0.565(10) 1 calc GR . P B 2
H1QB H 0.1933 0.1550 0.5357 0.147 Uiso 0.565(10) 1 calc GR . P B 2
H1QC H 0.2973 0.1366 0.5112 0.147 Uiso 0.565(10) 1 calc GR . P B 2
C1AA C 0.302(3) 0.2481(7) 0.4880(12) 0.096(7) Uani 0.565(10) 1 d D U P B 2
H1AA H 0.2253 0.2410 0.4647 0.143 Uiso 0.565(10) 1 calc GR . P B 2
H1AB H 0.3599 0.2329 0.4768 0.143 Uiso 0.565(10) 1 calc GR . P B 2
H1AC H 0.3169 0.2707 0.4738 0.143 Uiso 0.565(10) 1 calc GR . P B 2
N12A N 0.308(2) 0.2477(5) 0.5629(12) 0.068(4) Uani 0.565(10) 1 d D U P B 2
C4A C 0.314(3) 0.2805(7) 0.5987(14) 0.077(7) Uani 0.565(10) 1 d D U P B 2
H4AA H 0.3913 0.2897 0.6036 0.116 Uiso 0.565(10) 1 calc GR . P B 2
H4AB H 0.2952 0.2772 0.6431 0.116 Uiso 0.565(10) 1 calc GR . P B 2
H4AC H 0.2581 0.2959 0.5726 0.116 Uiso 0.565(10) 1 calc GR . P B 2
N13A N 0.1948(16) 0.1875(6) 0.6017(12) 0.076(4) Uani 0.565(10) 1 d D U P B 2
C12A C 0.171(3) 0.1665(7) 0.6584(13) 0.082(7) Uani 0.565(10) 1 d D U P B 2
H12F H 0.1016 0.1748 0.6726 0.123 Uiso 0.565(10) 1 calc GR . P B 2
H12G H 0.2362 0.1676 0.6963 0.123 Uiso 0.565(10) 1 calc GR . P B 2
H12H H 0.1583 0.1433 0.6434 0.123 Uiso 0.565(10) 1 calc GR . P B 2
C2AA C 0.097(2) 0.1955(7) 0.5492(13) 0.119(7) Uani 0.565(10) 1 d D U P B 2
H2AA H 0.0853 0.1777 0.5156 0.179 Uiso 0.565(10) 1 calc GR . P B 2
H2AB H 0.1111 0.2165 0.5280 0.179 Uiso 0.565(10) 1 calc GR . P B 2
H2AC H 0.0280 0.1976 0.5687 0.179 Uiso 0.565(10) 1 calc GR . P B 2
C3AA C 0.338(5) 0.0753(11) 0.932(3) 0.099(15) Uani 0.42(5) 1 d D U P A 2
H3AA H 0.3638 0.0739 0.9812 0.148 Uiso 0.42(5) 1 calc GR . P A 2
H3AB H 0.2686 0.0891 0.9218 0.148 Uiso 0.42(5) 1 calc GR . P A 2
H3AC H 0.3988 0.0854 0.9126 0.148 Uiso 0.42(5) 1 calc GR . P A 2
C4AA C 0.362(4) 0.0335(19) 0.842(2) 0.097(17) Uani 0.42(5) 1 d D U P A 2
H4AD H 0.4461 0.0352 0.8540 0.146 Uiso 0.42(5) 1 calc GR . P A 2
H4AE H 0.3323 0.0498 0.8071 0.146 Uiso 0.42(5) 1 calc GR . P A 2
H4AF H 0.3402 0.0110 0.8258 0.146 Uiso 0.42(5) 1 calc GR . P A 2
N20A N 0.312(3) 0.0406(12) 0.904(3) 0.079(11) Uani 0.42(5) 1 d D U P A 2
H19B H 0.306(12) 0.247(2) 0.810(9) 0.118 Uiso 1 1 d DR . . . .
H14B H 0.180(14) -0.0104(15) 0.697(9) 0.13(8) Uiso 1 1 d D . . . .

loop_
_atom_site_aniso_label
_atom_site_aniso_U_11
_atom_site_aniso_U_22
_atom_site_aniso_U_33
_atom_site_aniso_U_23
_atom_site_aniso_U_13
_atom_site_aniso_U_12
Dy1 0.0379(4) 0.0433(4) 0.0456(5) -0.0051(4) 0.0088(3) -0.0031(3)
Br1 0.0626(11) 0.0691(12) 0.1026(16) -0.0057(10) 0.0368(11) 0.0076(9)
Br3 0.0626(11) 0.0979(15) 0.1057(17) -0.0112(12) 0.0381(11) -0.0161(10)
Br4 0.0711(12) 0.0825(13) 0.0948(15) -0.0081(11) 0.0430(11) -0.0200(10)
Dy2 0.0362(4) 0.0412(4) 0.0437(5) 0.0034(4) 0.0105(3) 0.0007(3)
Br2 0.0654(11) 0.0745(13) 0.0900(14) 0.0018(10) 0.0380(10) 0.0082(9)
Br5 0.0797(13) 0.0587(12) 0.1377(19) -0.0135(11) 0.0461(13) -0.0183(10)
Br6 0.0951(15) 0.0607(13) 0.182(2) -0.0107(13) 0.0595(15) 0.0153(10)
P1 0.047(2) 0.062(3) 0.057(3) 0.002(2) 0.007(2) -0.005(2)
P2 0.040(2) 0.081(3) 0.053(3) 0.013(3) 0.004(2) -0.001(2)
P3 0.048(2) 0.060(3) 0.046(3) -0.006(2) 0.009(2) 0.003(2)
P4 0.063(3) 0.060(3) 0.051(3) 0.000(2) 0.007(2) 0.014(2)
O5 0.051(6) 0.092(8) 0.028(6) 0.007(5) -0.003(5) 0.004(5)
O6 0.044(6) 0.076(7) 0.047(7) 0.004(5) -0.008(5) 0.000(5)
O7 0.064(7) 0.075(7) 0.034(6) 0.006(5) 0.007(5) -0.001(5)
O9 0.049(6) 0.057(6) 0.049(7) 0.008(5) 0.002(5) 0.006(5)
O11 0.068(7) 0.051(6) 0.066(7) -0.012(5) 0.028(6) -0.016(5)
O12 0.048(6) 0.050(6) 0.078(8) 0.001(5) 0.031(5) -0.012(5)
O13 0.050(6) 0.042(6) 0.084(8) -0.005(5) 0.011(6) -0.002(5)
O14 0.068(7) 0.054(8) 0.102(9) 0.014(7) 0.052(7) 0.015(6)
O15 0.052(6) 0.050(6) 0.066(7) -0.001(5) 0.027(5) 0.003(5)
O16 0.043(6) 0.057(7) 0.077(8) 0.009(6) 0.016(5) -0.009(5)
O17 0.081(7) 0.040(6) 0.073(8) -0.013(5) 0.043(6) -0.017(5)
O19 0.057(7) 0.045(7) 0.102(9) -0.007(7) 0.040(6) 0.001(5)
O20 0.044(6) 0.048(6) 0.117(10) -0.024(6) 0.031(6) -0.005(5)
O1 0.040(6) 0.052(6) 0.103(9) 0.008(6) 0.019(6) 0.002(5)
P5 0.056(3) 0.059(3) 0.076(4) 0.005(3) 0.019(3) 0.012(2)
P6 0.061(3) 0.052(3) 0.087(4) -0.012(3) 0.021(3) -0.009(2)
O2 0.041(6) 0.048(6) 0.080(8) 0.000(5) 0.013(5) 0.021(5)
N17 0.068(10) 0.065(9) 0.096(13) 0.009(8) 0.026(9) 0.005(7)
N19 0.053(9) 0.068(9) 0.086(11) -0.016(9) 0.012(8) -0.007(7)
N2 0.078(10) 0.083(10) 0.111(13) -0.033(9) 0.032(9) 0.019(8)
O3 0.052(7) 0.065(7) 0.158(12) -0.046(7) 0.039(7) -0.025(6)
N7 0.064(9) 0.067(9) 0.076(11) -0.009(8) 0.019(8) -0.023(8)
N18 0.067(9) 0.066(10) 0.114(13) -0.006(9) 0.030(9) 0.009(8)
N3 0.089(12) 0.084(11) 0.096(13) -0.020(9) 0.024(10) -0.012(9)
N5 0.090(10) 0.067(9) 0.057(9) -0.013(7) 0.013(8) 0.002(8)
N9 0.120(11) 0.043(8) 0.046(9) -0.010(7) 0.005(8) -0.002(8)
N11 0.072(10) 0.156(14) 0.074(11) -0.016(10) 0.011(9) 0.041(9)
N4 0.080(11) 0.089(11) 0.083(12) 0.040(9) 0.018(9) 0.037(9)
N1 0.068(9) 0.118(12) 0.046(9) -0.008(8) -0.001(8) 0.022(8)
N8 0.092(7) 0.071(7) 0.062(7) -0.003(6) -0.009(6) 0.004(6)
N10 0.121(8) 0.099(8) 0.064(7) 0.014(7) 0.002(7) -0.002(7)
C6 0.085(12) 0.163(14) 0.117(14) 0.009(13) 0.037(11) 0.053(11)
N20 0.074(16) 0.12(2) 0.074(18) -0.009(18) 0.020(14) -0.009(16)
N12 0.070(8) 0.075(7) 0.068(7) 0.014(7) 0.009(7) -0.009(7)
N15 0.067(8) 0.084(8) 0.079(7) -0.008(7) 0.006(7) -0.006(7)
N13 0.061(7) 0.078(8) 0.068(7) 0.004(7) -0.005(7) -0.006(7)
N16 0.099(7) 0.105(7) 0.078(8) -0.001(7) -0.004(7) 0.056(6)
C8 0.090(13) 0.092(14) 0.083(14) 0.022(11) 0.041(11) 0.006(11)
C14 0.075(13) 0.16(2) 0.123(19) 0.033(15) 0.069(13) -0.002(12)
C17 0.069(13) 0.098(15) 0.137(19) -0.008(14) 0.009(13) -0.020(11)
C18 0.121(13) 0.096(13) 0.090(13) -0.010(11) 0.012(11) -0.023(11)
C20 0.072(14) 0.25(3) 0.16(2) 0.120(19) 0.055(14) 0.047(16)
C9 0.129(17) 0.092(14) 0.065(14) 0.001(11) -0.008(13) 0.002(13)
C13 0.127(18) 0.140(19) 0.13(2) 0.015(15) 0.007(16) -0.073(15)
C2 0.068(12) 0.160(19) 0.101(17) -0.012(14) 0.036(12) 0.042(12)
C16 0.128(18) 0.136(19) 0.109(19) 0.001(14) -0.003(15) 0.067(15)
C3 0.17(2) 0.148(19) 0.064(15) 0.045(14) 0.017(14) 0.061(16)
C19 0.145(18) 0.084(15) 0.088(15) -0.007(12) 0.046(13) -0.008(13)
C4 0.073(13) 0.072(12) 0.072(12) 0.017(11) 0.027(12) -0.007(12)
C5 0.051(12) 0.26(3) 0.114(18) 0.093(18) 0.006(12) 0.069(15)
C7 0.19(2) 0.087(16) 0.12(2) 0.032(15) 0.033(18) 0.021(16)
C10 0.112(17) 0.15(2) 0.091(17) 0.046(14) -0.018(14) 0.028(15)
C11 0.060(13) 0.16(2) 0.21(3) -0.124(19) 0.009(15) 0.018(12)
C12 0.068(12) 0.083(14) 0.079(13) 0.009(13) 0.001(12) -0.010(13)
C1A 0.182(16) 0.118(13) 0.096(14) 0.006(12) -0.038(13) -0.008(13)
C1B 0.170(16) 0.162(16) 0.121(16) 0.036(14) 0.024(14) 0.027(14)
C1 0.33(3) 0.091(16) 0.070(17) 0.001(13) -0.01(2) 0.000(18)
C15 0.171(16) 0.159(16) 0.114(15) 0.032(14) -0.021(14) -0.061(14)
O4 0.056(7) 0.050(6) 0.089(10) 0.008(6) 0.024(6) 0.003(6)
O8 0.085(8) 0.054(6) 0.089(9) -0.012(6) 0.036(7) -0.005(7)
C1C 0.27(3) 0.052(13) 0.14(2) -0.025(13) 0.062(19) -0.028(15)
C1D 0.14(3) 0.10(2) 0.11(3) 0.05(2) 0.01(3) -0.03(2)
C1E 0.15(2) 0.14(2) 0.15(2) 0.067(18) 0.070(18) 0.052(16)
C1F 0.05(2) 0.18(4) 0.13(3) 0.00(3) 0.02(2) -0.02(3)
C1G 0.178(16) 0.145(15) 0.139(16) 0.012(13) -0.031(14) 0.084(13)
C1H 0.110(19) 0.42(4) 0.12(2) 0.00(2) -0.037(17) 0.11(2)
C1I 0.082(14) 0.114(17) 0.14(2) -0.041(14) 0.037(14) -0.021(12)
C1J 0.097(15) 0.143(18) 0.23(2) -0.061(16) 0.048(16) 0.068(13)
C1K 0.143(18) 0.090(14) 0.086(15) -0.022(11) 0.066(14) 0.038(13)
C1L 0.17(2) 0.19(2) 0.080(17) -0.055(16) -0.003(16) -0.048(19)
C1M 0.087(13) 0.098(12) 0.077(12) 0.018(12) 0.008(13) -0.001(13)
C1N 0.083(15) 0.111(16) 0.102(16) -0.012(15) 0.001(14) 0.011(15)
C1O 0.073(14) 0.112(16) 0.105(15) -0.019(14) 0.019(14) -0.004(14)
C1P 0.098(12) 0.099(12) 0.093(12) -0.010(12) 0.002(11) -0.006(11)
C0AA 0.069(11) 0.101(12) 0.087(11) -0.015(11) 0.020(11) -0.010(11)
N15A 0.071(7) 0.079(8) 0.081(7) -0.005(7) -0.001(7) -0.002(7)
C1Q 0.106(14) 0.086(14) 0.085(14) -0.030(13) -0.022(13) -0.012(13)
C1AA 0.100(13) 0.100(12) 0.081(12) 0.022(11) 0.005(13) -0.011(12)
N12A 0.063(8) 0.074(7) 0.065(7) 0.013(6) 0.012(7) -0.006(7)
C4A 0.085(13) 0.070(11) 0.081(12) 0.004(11) 0.025(12) -0.008(12)
N13A 0.064(7) 0.083(8) 0.070(7) 0.008(7) -0.013(7) -0.016(7)
C12A 0.075(11) 0.087(13) 0.083(12) 0.006(12) 0.014(11) -0.011(12)
C2AA 0.103(12) 0.128(13) 0.112(13) 0.009(13) -0.015(12) -0.027(13)
C3AA 0.08(3) 0.15(3) 0.08(3) -0.02(3) 0.05(3) -0.05(2)
C4AA 0.02(2) 0.17(4) 0.10(3) 0.01(3) 0.01(2) -0.02(3)
N20A 0.056(18) 0.11(2) 0.07(2) -0.018(18) 0.018(17) -0.015(18)

loop_
_atom_type_symbol
_atom_type_description
_atom_type_scat_dispersion_real
_atom_type_scat_dispersion_imag
_atom_type_scat_source
C C 0.0033 0.0016 'International Tables Vol C Tables 4.2.6.8 and 6.1.1.4'
H H 0.0000 0.0000 'International Tables Vol C Tables 4.2.6.8 and 6.1.1.4'
Br Br -0.2901 2.4595 'International Tables Vol C Tables 4.2.6.8 and 6.1.1.4'
Dy Dy -0.1892 4.4098 'International Tables Vol C Tables 4.2.6.8 and 6.1.1.4'
N N 0.0061 0.0033 'International Tables Vol C Tables 4.2.6.8 and 6.1.1.4'
O O 0.0106 0.0060 'International Tables Vol C Tables 4.2.6.8 and 6.1.1.4'
P P 0.1023 0.0942 'International Tables Vol C Tables 4.2.6.8 and 6.1.1.4'

loop_
_geom_angle_atom_site_label_1
_geom_angle_atom_site_label_2
_geom_angle_atom_site_label_3
_geom_angle
O6 Dy1 O7 177.8(3)
O6 Dy1 O12 87.4(3)
O6 Dy1 O13 92.7(3)
O6 Dy1 O17 92.0(3)
O6 Dy1 O19 88.8(4)
O6 Dy1 O20 90.3(3)
O7 Dy1 O12 90.5(3)
O7 Dy1 O13 86.1(3)
O7 Dy1 O17 88.0(3)
O7 Dy1 O19 92.5(4)
O7 Dy1 O20 91.8(3)
O12 Dy1 O13 73.0(3)
O12 Dy1 O19 145.0(3)
O17 Dy1 O12 71.4(3)
O17 Dy1 O13 143.8(3)
O17 Dy1 O19 143.5(3)
O17 Dy1 O20 71.2(3)
O19 Dy1 O13 72.5(3)
O20 Dy1 O12 142.4(3)
O20 Dy1 O13 144.6(3)
O20 Dy1 O19 72.3(3)
O5 Dy2 O9 176.9(3)
O5 Dy2 O11 89.0(3)
O5 Dy2 O14 89.9(4)
O5 Dy2 O15 90.7(3)
O5 Dy2 O16 86.0(3)
O5 Dy2 O1 91.8(3)
O9 Dy2 O11 89.1(3)
O9 Dy2 O14 93.1(4)
O9 Dy2 O15 89.4(3)
O9 Dy2 O16 91.1(3)
O9 Dy2 O1 89.9(3)
O11 Dy2 O16 72.1(3)
O14 Dy2 O11 144.2(3)
O14 Dy2 O16 143.4(3)
O15 Dy2 O11 144.4(3)
O15 Dy2 O14 71.4(3)
O15 Dy2 O16 72.3(3)
O15 Dy2 O1 144.0(3)
O1 Dy2 O11 71.5(3)
O1 Dy2 O14 72.7(3)
O1 Dy2 O16 143.6(3)
O6 P1 N12 113.8(12)
O6 P1 N15 111.6(12)
O6 P1 N13 106.6(11)
O6 P1 N15A 117.1(10)
O6 P1 N12A 108.0(10)
O6 P1 N13A 111.3(9)
N15 P1 N12 103.6(15)
N13 P1 N12 83.4(16)
N13 P1 N15 133.6(16)
N15A P1 N12A 107.2(14)
N15A P1 N13A 84.6(13)
N12A P1 N13A 127.3(12)
O5 P2 N4 110.3(7)
O5 P2 N1 109.1(6)
O5 P2 N20 112.7(15)
O5 P2 N20A 111.6(19)
N1 P2 N4 111.3(8)
N20 P2 N4 113.8(18)
N20 P2 N1 99.1(17)
N20A P2 N4 96(2)
N20A P2 N1 117.7(18)
O7 P3 N5 116.0(6)
O7 P3 N9 110.0(6)
O7 P3 N11 108.7(7)
N9 P3 N5 103.2(7)
N11 P3 N5 107.5(8)
N11 P3 N9 111.4(8)
O9 P4 N8 108.7(6)
O9 P4 N10 114.9(7)
O9 P4 N16 110.6(7)
N8 P4 N16 113.9(8)
N10 P4 N8 106.1(8)
N10 P4 N16 102.5(9)
P2 O5 Dy2 173.2(6)
P1 O6 Dy1 171.9(6)
P3 O7 Dy1 168.6(6)
P4 O9 Dy2 165.0(6)
O2 P5 N17 109.8(7)
O2 P5 N19 116.5(6)
O2 P5 N2 107.7(7)
N17 P5 N19 105.0(7)
N17 P5 N2 114.3(7)
N2 P5 N19 103.6(8)
O3 P6 N7 106.1(7)
O3 P6 N18 117.7(6)
O3 P6 N3 109.2(7)
N7 P6 N18 103.7(8)
N7 P6 N3 115.2(7)
N3 P6 N18 105.2(8)
C8 N17 P5 119.0(11)
C10 N17 P5 123.0(12)
C10 N17 C8 112.1(14)
C14 N19 P5 125.3(12)
C17 N19 P5 121.7(12)
C17 N19 C14 110.4(14)
C1I N2 P5 122.1(11)
C1I N2 C1J 113.3(13)
C1J N2 P5 120.9(13)
C9 N7 P6 119.4(11)
C9 N7 C13 111.3(14)
C13 N7 P6 122.8(12)
C11 N18 P6 122.0(14)
C11 N18 C1E 113.5(15)
C1E N18 P6 120.9(13)
C1K N3 P6 120.9(12)
C1K N3 C1L 115.1(15)
C1L N3 P6 118.1(13)
C20 N5 P3 121.2(12)
C20 N5 C1C 109.9(15)
C1C N5 P3 120.0(12)
C19 N9 P3 119.0(12)
C1 N9 P3 124.4(12)
C1 N9 C19 113.4(14)
C2 N11 P3 123.8(12)
C1H N11 P3 123.2(14)
C1H N11 C2 112.0(15)
C5 N4 P2 125.6(14)
C7 N4 P2 122.7(12)
C7 N4 C5 111.6(15)
C16 N1 P2 121.4(13)
C16 N1 C3 115.0(14)
C3 N1 P2 122.9(12)
C18 N8 P4 122.5(12)
C18 N8 C1A 112.4(13)
C1A N8 P4 120.6(12)
C1B N10 P4 122.4(15)
C15 N10 P4 128.1(16)
C15 N10 C1B 103.5(18)
C1D N20 P2 128(2)
C1F N20 P2 118(2)
C1F N20 C1D 114(2)
C4 N12 P1 121(2)
C4 N12 C1M 111.7(16)
C1M N12 P1 128(2)
C1O N15 P1 136(2)
C1O N15 C1P 113.2(14)
C1P N15 P1 105(2)
C12 N13 P1 121(2)
C12 N13 C1N 115.1(18)
C1N N13 P1 124(2)
C6 N16 P4 121.7(13)
C6 N16 C1G 119.9(15)
C1G N16 P4 118.4(14)
C0AA N15A P1 117.5(16)
C0AA N15A C1Q 117.6(15)
C1Q N15A P1 124.4(16)
C1AA N12A P1 118.3(18)
C4A N12A P1 123.8(19)
C4A N12A C1AA 117.9(15)
C12A N13A P1 128.4(17)
C2AA N13A P1 112.8(17)
C2AA N13A C12A 116.2(16)
C3AA N20A P2 119(3)
C4AA N20A P2 119(3)
C4AA N20A C3AA 114(2)

loop_
_geom_bond_atom_site_label_1
_geom_bond_atom_site_label_2
_geom_bond_distance
Dy1 O6 2.195(8)
Dy1 O7 2.228(9)
Dy1 O12 2.347(8)
Dy1 O13 2.383(8)
Dy1 O17 2.334(8)
Dy1 O19 2.371(9)
Dy1 O20 2.337(8)
Dy2 O5 2.218(8)
Dy2 O9 2.224(9)
Dy2 O11 2.368(8)
Dy2 O14 2.362(10)
Dy2 O15 2.346(8)
Dy2 O16 2.368(9)
Dy2 O1 2.351(8)
P1 O6 1.498(9)
P1 N12 1.638(16)
P1 N15 1.630(17)
P1 N13 1.620(16)
P1 N15A 1.601(15)
P1 N12A 1.605(15)
P1 N13A 1.620(15)
P2 O5 1.476(8)
P2 N4 1.630(13)
P2 N1 1.613(14)
P2 N20 1.599(14)
P2 N20A 1.602(14)
P3 O7 1.490(9)
P3 N5 1.646(14)
P3 N9 1.616(12)
P3 N11 1.608(14)
P4 O9 1.474(9)
P4 N8 1.602(13)
P4 N10 1.593(17)
P4 N16 1.622(14)
P5 O2 1.506(8)
P5 N17 1.633(14)
P5 N19 1.645(13)
P5 N2 1.644(13)
P6 O3 1.491(9)
P6 N7 1.624(14)
P6 N18 1.675(13)
P6 N3 1.649(15)
N17 C8 1.490(17)
N17 C10 1.470(17)
N19 C14 1.478(19)
N19 C17 1.462(18)
N2 C1I 1.470(17)
N2 C1J 1.500(17)
N7 C9 1.456(17)
N7 C13 1.468(18)
N18 C11 1.44(2)
N18 C1E 1.47(2)
N3 C1K 1.422(18)
N3 C1L 1.47(2)
N5 C20 1.449(19)
N5 C1C 1.489(17)
N9 C19 1.417(17)
N9 C1 1.411(19)
N11 C2 1.484(19)
N11 C1H 1.47(2)
N4 C5 1.459(16)
N4 C7 1.46(2)
N1 C16 1.467(17)
N1 C3 1.479(19)
N8 C18 1.438(18)
N8 C1A 1.462(18)
N10 C1B 1.50(2)
N10 C15 1.41(2)
C6 N16 1.43(2)
N20 C1D 1.489(13)
N20 C1F 1.483(13)
N12 C4 1.493(18)
N12 C1M 1.514(18)
N15 C1O 1.482(14)
N15 C1P 1.508(14)
N13 C12 1.452(18)
N13 C1N 1.501(17)
N16 C1G 1.55(2)
C0AA N15A 1.486(17)
N15A C1Q 1.487(16)
C1AA N12A 1.481(16)
N12A C4A 1.468(16)
N13A C12A 1.471(17)
N13A C2AA 1.419(16)
C3AA N20A 1.489(14)
C4AA N20A 1.486(14)

loop_
_geom_hbond_atom_site_label_D
_geom_hbond_atom_site_label_H
_geom_hbond_atom_site_label_A
_geom_hbond_distance_DH
_geom_hbond_distance_HA
_geom_hbond_distance_DA
_geom_hbond_angle_DHA
_geom_hbond_site_symmetry_A
O11 H11B O2 0.89 1.86 2.657(12) 147.9 2_546
O12 H12B O4 0.94 1.83 2.717(12) 155.3 .
O13 H13B O4 0.89 1.92 2.674(13) 141.4 .
O15 H15A O8 0.93 2.07 2.718(12) 125.4 .
O16 H16A O8 0.86 1.91 2.687(13) 148.3 .
O17 H17B O3 0.88 1.98 2.661(12) 132.5 .
O20 H20B O3 0.88 1.89 2.696(13) 151.6 .
O1 H1E O2 0.93 1.91 2.705(12) 141.5 2_546
